data_7128727
loop_
_publ_author_name
'Li, Jinhua'
'Lu, Zhengyu'
'Hua, Yuhui'
'Chen, Dafa'
'Xia, Haiping'

_publ_section_title
;
 Carbolong chemistry: nucleophilic aromatic substitution of a triflate
 functionalized iridapentalene.
;
_journal_issue 68
_journal_name_full 'Chemical communications (Cambridge, England)'
_journal_page_first 8464
_journal_page_last 8467
_journal_paper_doi 10.1039/d1cc03261e
_journal_volume 57
_journal_year 2021
_chemical_formula_moiety 'C65 H57 Ir N O5 P2, C F3 O3 S'
_chemical_formula_sum 'C66 H57 F3 Ir N O8 P2 S'
_chemical_formula_weight 1335.32
_space_group_crystal_system triclinic
_space_group_IT_number 2
_space_group_name_Hall '-P 1'
_space_group_name_H-M_alt 'P -1'
_atom_sites_solution_hydrogens geom
_atom_sites_solution_primary dual
_audit_creation_date 2021-06-08
_audit_creation_method
;
Olex2 1.2
(compiled 2018.05.29 svn.r3508 for OlexSys, GUI svn.r5506)
;
_audit_update_record
;
2021-06-17 deposited with the CCDC.	2021-07-29 downloaded from the CCDC.
;
_cell_angle_alpha 99.712(2)
_cell_angle_beta 91.494(2)
_cell_angle_gamma 95.634(2)
_cell_formula_units_Z 2
_cell_length_a 11.7694(5)
_cell_length_b 14.4795(6)
_cell_length_c 17.2788(7)
_cell_measurement_reflns_used 9280
_cell_measurement_temperature 100(2)
_cell_measurement_theta_max 62.51
_cell_measurement_theta_min 3.70
_cell_volume 2885.6(2)
_computing_cell_refinement 'SAINT V8.40A (?, 2016)'
_computing_data_reduction 'SAINT V8.40A (?, 2016)'
_computing_molecular_graphics 'Olex2 (Dolomanov et al., 2009)'
_computing_publication_material 'Olex2 (Dolomanov et al., 2009)'
_computing_structure_refinement 'ShelXL (Sheldrick, 2015)'
_computing_structure_solution 'ShelXT (Sheldrick, 2015)'
_diffrn_ambient_temperature 100.0
_diffrn_detector_area_resol_mean 7.9
_diffrn_detector_type 'CMOS area detector'
_diffrn_measured_fraction_theta_full 0.993
_diffrn_measured_fraction_theta_max 0.993
_diffrn_measurement_device 'three-circle diffractometer'
_diffrn_measurement_device_type 'Bruker APEX-II CCD'
_diffrn_measurement_method '\f and \w scans'
_diffrn_radiation_type CuK\a
_diffrn_radiation_wavelength 1.54178
_diffrn_reflns_av_R_equivalents 0.0559
_diffrn_reflns_av_unetI/netI 0.0573
_diffrn_reflns_Laue_measured_fraction_full 0.993
_diffrn_reflns_Laue_measured_fraction_max 0.993
_diffrn_reflns_limit_h_max 13
_diffrn_reflns_limit_h_min -13
_diffrn_reflns_limit_k_max 16
_diffrn_reflns_limit_k_min -16
_diffrn_reflns_limit_l_max 19
_diffrn_reflns_limit_l_min -19
_diffrn_reflns_number 30934
_diffrn_reflns_point_group_measured_fraction_full 0.993
_diffrn_reflns_point_group_measured_fraction_max 0.993
_diffrn_reflns_theta_full 60.000
_diffrn_reflns_theta_max 60.000
_diffrn_reflns_theta_min 2.597
_diffrn_standards_number 0
_exptl_absorpt_coefficient_mu 5.905
_exptl_absorpt_correction_T_max 0.1580
_exptl_absorpt_correction_T_min 0.0456
_exptl_absorpt_correction_type multi-scan
_exptl_absorpt_process_details
;
SADABS-2016/2 (Bruker,2016/2) was used for absorption correction.
wR2(int) was 0.1294 before and 0.0778 after correction.
The Ratio of minimum to maximum transmission is 0.2886.
The \l/2 correction factor is Not present.
;
_exptl_crystal_colour green
_exptl_crystal_colour_primary green
_exptl_crystal_density_diffrn 1.537
_exptl_crystal_description block
_exptl_crystal_F_000 1348
_exptl_crystal_size_max 0.26
_exptl_crystal_size_mid 0.2
_exptl_crystal_size_min 0.08
_refine_diff_density_max 3.787
_refine_diff_density_min -1.215
_refine_diff_density_rms 0.164
_refine_ls_extinction_method none
_refine_ls_goodness_of_fit_ref 1.093
_refine_ls_hydrogen_treatment constr
_refine_ls_matrix_type full
_refine_ls_number_parameters 741
_refine_ls_number_reflns 8522
_refine_ls_number_restraints 0
_refine_ls_restrained_S_all 1.093
_refine_ls_R_factor_all 0.0475
_refine_ls_R_factor_gt 0.0470
_refine_ls_shift/su_max 0.003
_refine_ls_shift/su_mean 0.000
_refine_ls_structure_factor_coef Fsqd
_refine_ls_weighting_details 'w=1/[\s^2^(Fo^2^)+(0.0903P)^2^+1.8169P] where P=(Fo^2^+2Fc^2^)/3'
_refine_ls_weighting_scheme calc
_refine_ls_wR_factor_gt 0.1233
_refine_ls_wR_factor_ref 0.1238
_reflns_Friedel_coverage 0.000
_reflns_number_gt 8337
_reflns_number_total 8522
_reflns_threshold_expression 'I > 2\s(I)'
_cod_data_source_file d1cc03261e2.cif
_cod_data_source_block 123
_cod_depositor_comments 'Adding full bibliography for 7128726--7128732.cif.'
_cod_database_code 7128727
_shelx_shelxl_version_number 2018/3
_shelx_space_group_comment
;
The symmetry employed for this shelxl refinement is uniquely defined
by the following loop, which should always be used as a source of
symmetry information in preference to the above space-group names.
They are only intended as comments.
;
_shelx_estimated_absorpt_t_max 0.649
_shelx_estimated_absorpt_t_min 0.309
_olex2_refinement_description
;
1. Others
 Fixed Uiso: H3(0.033) H7(0.037) H1(0.033) H10A(0.036) H10B(0.036) H00S(0.038)
 H00T(0.038) H00V(0.045) H00W(0.041) H00X(0.038) H00Y(0.037) H16A(0.039)
 H16B(0.039) H17A(0.038) H17B(0.038) H011(0.043) H013(0.044) H016(0.039)
 H018(0.039) H019(0.051) H01A(0.041) H01B(0.043) H01D(0.044) H01E(0.045)
 H01F(0.044) H9A(0.036) H9B(0.036) H01I(0.04) H01J(0.043) H01K(0.045)
 H01L(0.042) H01M(0.051) H01N(0.045) H01O(0.052) H01P(0.042) H01Q(0.046)
 H01R(0.049) H01T(0.042) H01V(0.044) H01W(0.056) H01X(0.051) H01Y(0.045)
 H01Z(0.046) H020(0.049) H021(0.064) H022(0.047) H024(0.049) H025(0.048)
 H026(0.046) H027(0.068) H028(0.07) H13A(0.086) H13B(0.086) H13C(0.086)
 H15A(0.099) H15B(0.099) H15C(0.099)
 Fixed X: H3(0.827035) H7(0.788315) H1(0.841001) H10A(0.84592) H10B(0.712495)
 H00S(1.200906) H00T(1.062364) H00V(1.127903) H00W(1.008501) H00X(0.930106)
 H00Y(1.058142) H16A(0.978519) H16B(0.961487) H17A(0.819385) H17B(0.886789)
 H011(0.919498) H013(1.022688) H016(0.564211) H018(0.622943) H019(1.269338)
 H01A(0.399066) H01B(1.098664) H01D(1.111062) H01E(1.326926) H01F(0.551433)
 H9A(0.732658) H9B(0.86202) H01I(0.656374) H01J(1.219584) H01K(1.297034)
 H01L(1.114075) H01M(0.37861) H01N(1.103256) H01O(0.499439) H01P(1.235333)
 H01Q(1.252261) H01R(1.259771) H01T(0.447005) H01V(0.518544) H01W(0.514134)
 H01X(0.938844) H01Y(0.577511) H01Z(0.297843) H020(0.357419) H021(0.575393)
 H022(0.704351) H024(0.440166) H025(1.084871) H026(0.520405) H027(0.808828)
 H028(0.627055) H13A(0.430433) H13B(0.428535) H13C(0.407605) H15A(0.754429)
 H15B(0.876435) H15C(0.790466)
 Fixed Y: H3(0.094651) H7(0.484599) H1(0.206595) H10A(0.438451) H10B(0.448893)
 H00S(0.238429) H00T(0.196573) H00V(0.296393) H00W(0.341232) H00X(0.548876)
 H00Y(0.474733) H16A(0.09435) H16B(-0.018048) H17A(-0.040828) H17B(-0.091812)
 H011(-0.073914) H013(0.700271) H016(0.203346) H018(0.487379) H019(0.045545)
 H01A(0.26605) H01B(0.447539) H01D(0.268701) H01E(0.594008) H01F(0.104474)
 H9A(0.175703) H9B(0.220575) H01I(0.207851) H01J(0.722246) H01K(0.159927)
 H01L(0.171513) H01M(0.40956) H01N(0.033431) H01O(-0.075866) H01P(0.442485)
 H01Q(0.173451) H01R(-0.004747) H01T(0.398564) H01V(0.588875) H01W(-0.049723)
 H01X(0.112019) H01Y(0.209661) H01Z(0.367742) H020(0.529852) H021(-0.049167)
 H022(-0.041594) H024(0.31298) H025(-0.062454) H026(0.050598) H027(0.102475)
 H028(0.021835) H13A(0.307047) H13B(0.417711) H13C(0.345802) H15A(0.182516)
 H15B(0.224857) H15C(0.293737)
 Fixed Z: H3(0.66358) H7(0.735963) H1(0.897906) H10A(0.555105) H10B(0.568679)
 H00S(0.771628) H00T(0.681512) H00V(0.480976) H00W(0.95105) H00X(0.832455)
 H00Y(0.676109) H16A(0.898117) H16B(0.877277) H17A(0.701948) H17B(0.761245)
 H011(0.584951) H013(0.873706) H016(0.643079) H018(0.803016) H019(0.714727)
 H01A(0.702736) H01B(0.542565) H01D(1.035944) H01E(0.876801) H01F(0.8486)
 H9A(0.534864) H9B(0.527498) H01I(0.940742) H01J(0.898046) H01K(0.856041)
 H01L(0.551314) H01M(1.01863) H01N(0.786416) H01O(0.641494) H01P(0.832547)
 H01Q(0.988177) H01R(0.578233) H01T(0.892859) H01V(0.746877) H01W(0.778482)
 H01X(1.032481) H01Y(1.062911) H01Z(0.643611) H020(0.664793) H021(0.974006)
 H022(0.874447) H024(1.103951) H025(0.514363) H026(0.573817) H027(1.132815)
 H028(1.102441) H13A(0.401996) H13B(0.431632) H13C(0.491971) H15A(0.263357)
 H15B(0.30404) H15C(0.277306)
;
_olex2_submission_special_instructions 'No special instructions were received'

loop_
_space_group_symop_operation_xyz
'x, y, z'
'-x, -y, -z'

loop_
_atom_site_label
_atom_site_type_symbol
_atom_site_fract_x
_atom_site_fract_y
_atom_site_fract_z
_atom_site_U_iso_or_equiv
_atom_site_adp_type
_atom_site_occupancy
_atom_site_site_symmetry_order
_atom_site_calc_flag
_atom_site_refinement_flags_posn
_atom_site_refinement_flags_adp
_atom_site_refinement_flags_occupancy
_atom_site_disorder_assembly
_atom_site_disorder_group
Ir1 Ir 0.80976(2) 0.33065(2) 0.80277(2) 0.02433(12) Uani 1 1 d . . . . .
P2 P 1.00932(9) 0.36076(8) 0.79304(6) 0.0262(2) Uani 1 1 d . . . . .
S003 S 0.23152(10) 0.27400(8) 0.20449(6) 0.0351(3) Uani 1 1 d . . . . .
P1 P 0.60916(10) 0.29002(8) 0.80337(7) 0.0276(3) Uani 1 1 d . . . . .
F005 F 0.2453(3) 0.3751(2) 0.34634(18) 0.0481(7) Uani 1 1 d . . . . .
F006 F 0.0754(3) 0.3456(3) 0.29602(19) 0.0586(9) Uani 1 1 d . . . . .
O007 O 0.2478(3) 0.3610(2) 0.1752(2) 0.0370(7) Uani 1 1 d . . . . .
O1 O 0.8028(3) 0.4704(2) 0.9571(2) 0.0418(8) Uani 1 1 d . . . . .
O3 O 0.5719(3) 0.3679(3) 0.4651(2) 0.0461(8) Uani 1 1 d . . . . .
O00A O 0.1414(3) 0.2075(2) 0.16418(19) 0.0420(8) Uani 1 1 d . . . . .
O4 O 0.8703(3) 0.3718(3) 0.4165(2) 0.0506(9) Uani 1 1 d . . . . .
O5 O 0.7466(3) 0.2451(3) 0.37515(19) 0.0467(8) Uani 1 1 d . . . . .
O2 O 0.5511(3) 0.2267(3) 0.5033(2) 0.0442(8) Uani 1 1 d . . . . .
O00E O 0.3348(4) 0.2351(3) 0.2219(2) 0.0556(10) Uani 1 1 d . . . . .
F00F F 0.1599(4) 0.2371(2) 0.33976(18) 0.0745(12) Uani 1 1 d . . . . .
N1 N 0.8740(3) 0.0450(3) 0.8028(2) 0.0321(8) Uani 1 1 d . . . . .
C5 C 0.7919(3) 0.2748(3) 0.6328(2) 0.0263(9) Uani 1 1 d . . . . .
C4 C 0.8102(4) 0.2345(3) 0.6992(3) 0.0272(9) Uani 1 1 d . . . . .
C6 C 0.7837(4) 0.3718(3) 0.6453(3) 0.0289(9) Uani 1 1 d . . . . .
C3 C 0.8278(4) 0.1442(3) 0.7074(3) 0.0273(9) Uani 1 1 d . . . . .
H3 H 0.827035 0.094651 0.663580 0.033 Uiso 1 1 calc R . . . .
C7 C 0.7913(4) 0.4186(3) 0.7218(3) 0.0305(9) Uani 1 1 d . . . . .
H7 H 0.788315 0.484599 0.735963 0.037 Uiso 1 1 calc R . . . .
C1 C 0.8363(3) 0.2092(3) 0.8434(2) 0.0276(9) Uani 1 1 d . . . . .
H1 H 0.841001 0.206595 0.897906 0.033 Uiso 1 1 calc R . . . .
C8 C 0.8053(4) 0.4206(3) 0.9019(3) 0.0345(11) Uani 1 1 d . . . . .
C00O C 1.0551(4) 0.3383(3) 0.6923(3) 0.0276(9) Uani 1 1 d . . . . .
C2 C 0.8473(4) 0.1297(3) 0.7855(3) 0.0280(9) Uani 1 1 d . . . . .
C10 C 0.7727(4) 0.4056(3) 0.5678(2) 0.0304(9) Uani 1 1 d . . . . .
H10A H 0.845920 0.438451 0.555105 0.036 Uiso 1 1 calc R . . . .
H10B H 0.712495 0.448893 0.568679 0.036 Uiso 1 1 calc R . . . .
C00R C 0.5626(4) 0.1698(3) 0.7532(3) 0.0303(10) Uani 1 1 d . . . . .
C00S C 1.1803(4) 0.2428(3) 0.8248(3) 0.0320(9) Uani 1 1 d . . . . .
H00S H 1.200906 0.238429 0.771628 0.038 Uiso 1 1 calc R . . . .
C00T C 1.0714(4) 0.2481(3) 0.6539(3) 0.0316(9) Uani 1 1 d . . . . .
H00T H 1.062364 0.196573 0.681512 0.038 Uiso 1 1 calc R . . . .
C00U C 1.0917(4) 0.2949(3) 0.8519(3) 0.0298(10) Uani 1 1 d . . . . .
C00V C 1.1098(4) 0.3073(4) 0.5348(3) 0.0373(11) Uani 1 1 d . . . . .
H00V H 1.127903 0.296393 0.480976 0.045 Uiso 1 1 calc R . . . .
C00W C 1.0673(4) 0.3044(3) 0.9315(3) 0.0343(10) Uani 1 1 d . . . . .
H00W H 1.008501 0.341232 0.951050 0.041 Uiso 1 1 calc R . . . .
C00X C 1.0108(4) 0.5577(3) 0.8410(3) 0.0314(9) Uani 1 1 d . . . . .
H00X H 0.930106 0.548876 0.832455 0.038 Uiso 1 1 calc R . . . .
C00Y C 1.0673(4) 0.4127(3) 0.6505(3) 0.0306(10) Uani 1 1 d . . . . .
H00Y H 1.058142 0.474733 0.676109 0.037 Uiso 1 1 calc R . . . .
C16 C 0.9213(4) 0.0394(3) 0.8811(3) 0.0325(10) Uani 1 1 d . . . . .
H16A H 0.978519 0.094350 0.898117 0.039 Uiso 1 1 calc R . . . .
H16B H 0.961487 -0.018048 0.877277 0.039 Uiso 1 1 calc R . . . .
C17 C 0.8867(4) -0.0332(3) 0.7389(3) 0.0319(9) Uani 1 1 d . . . . .
H17A H 0.819385 -0.040828 0.701948 0.038 Uiso 1 1 calc R . . . .
H17B H 0.886789 -0.091812 0.761245 0.038 Uiso 1 1 calc R . . . .
C011 C 0.9904(4) -0.0497(3) 0.6118(3) 0.0359(10) Uani 1 1 d . . . . .
H011 H 0.919498 -0.073914 0.584951 0.043 Uiso 1 1 calc R . . . .
C012 C 0.9950(4) -0.0213(3) 0.6928(3) 0.0326(10) Uani 1 1 d . . . . .
C013 C 1.0658(4) 0.6476(4) 0.8661(3) 0.0363(11) Uani 1 1 d . . . . .
H013 H 1.022688 0.700271 0.873706 0.044 Uiso 1 1 calc R . . . .
C014 C 0.5233(4) 0.3655(3) 0.7570(3) 0.0310(10) Uani 1 1 d . . . . .
C015 C 1.0735(4) 0.4815(3) 0.8285(2) 0.0284(9) Uani 1 1 d . . . . .
C016 C 0.5532(4) 0.1522(3) 0.6710(3) 0.0322(10) Uani 1 1 d . . . . .
H016 H 0.564211 0.203346 0.643079 0.039 Uiso 1 1 calc R . . . .
C14 C 0.7941(4) 0.3164(3) 0.4287(3) 0.0343(10) Uani 1 1 d . . . . .
C018 C 0.5569(4) 0.4628(3) 0.7704(3) 0.0326(10) Uani 1 1 d . . . . .
H018 H 0.622943 0.487379 0.803016 0.039 Uiso 1 1 calc R . . . .
C019 C 1.1983(5) 0.0208(4) 0.6883(3) 0.0428(11) Uani 1 1 d . . . . .
H019 H 1.269338 0.045545 0.714727 0.051 Uiso 1 1 calc R . . . .
C01A C 0.4248(4) 0.3314(3) 0.7107(3) 0.0343(10) Uani 1 1 d . . . . .
H01A H 0.399066 0.266050 0.702736 0.041 Uiso 1 1 calc R . . . .
C01B C 1.0929(4) 0.3969(4) 0.5712(3) 0.0357(11) Uani 1 1 d . . . . .
H01B H 1.098664 0.447539 0.542565 0.043 Uiso 1 1 calc R . . . .
C11 C 0.7400(4) 0.3138(3) 0.5075(3) 0.0302(9) Uani 1 1 d . . . . .
C01D C 1.1277(4) 0.2608(3) 0.9819(3) 0.0365(10) Uani 1 1 d . . . . .
H01D H 1.111062 0.268701 1.035944 0.044 Uiso 1 1 calc R . . . .
C01E C 1.2464(4) 0.5848(3) 0.8676(3) 0.0377(11) Uani 1 1 d . . . . .
H01E H 1.326926 0.594008 0.876801 0.045 Uiso 1 1 calc R . . . .
C01F C 0.5467(4) 0.0939(3) 0.7928(3) 0.0367(10) Uani 1 1 d . . . . .
H01F H 0.551433 0.104474 0.848600 0.044 Uiso 1 1 calc R . . . .
C9 C 0.7857(4) 0.2343(3) 0.5462(3) 0.0301(9) Uani 1 1 d . . . . .
H9A H 0.732658 0.175703 0.534864 0.036 Uiso 1 1 calc R . . . .
H9B H 0.862020 0.220575 0.527498 0.036 Uiso 1 1 calc R . . . .
C01H C 0.5565(4) 0.2994(3) 0.9025(3) 0.0300(10) Uani 1 1 d . . . . .
C01I C 0.5971(4) 0.2465(3) 0.9553(3) 0.0332(10) Uani 1 1 d . . . . .
H01I H 0.656374 0.207851 0.940742 0.040 Uiso 1 1 calc R . . . .
C01J C 1.1827(4) 0.6607(3) 0.8799(3) 0.0356(10) Uani 1 1 d . . . . .
H01J H 1.219584 0.722246 0.898046 0.043 Uiso 1 1 calc R . . . .
C01K C 1.2385(4) 0.1972(3) 0.8754(3) 0.0373(10) Uani 1 1 d . . . . .
H01K H 1.297034 0.159927 0.856041 0.045 Uiso 1 1 calc R . . . .
C01L C 1.1005(4) 0.2328(3) 0.5763(3) 0.0349(10) Uani 1 1 d . . . . .
H01L H 1.114075 0.171513 0.551314 0.042 Uiso 1 1 calc R . . . .
C01M C 0.4329(4) 0.3667(4) 1.0022(3) 0.0425(12) Uani 1 1 d . . . . .
H01M H 0.378610 0.409560 1.018630 0.051 Uiso 1 1 calc R . . . .
C01N C 1.0991(4) 0.0139(3) 0.7310(3) 0.0372(10) Uani 1 1 d . . . . .
H01N H 1.103256 0.033431 0.786416 0.045 Uiso 1 1 calc R . . . .
C01O C 0.5148(4) -0.0135(4) 0.6698(3) 0.0435(12) Uani 1 1 d . . . . .
H01O H 0.499439 -0.075866 0.641494 0.052 Uiso 1 1 calc R . . . .
C01P C 1.1919(4) 0.4949(3) 0.8415(3) 0.0353(10) Uani 1 1 d . . . . .
H01P H 1.235333 0.442485 0.832547 0.042 Uiso 1 1 calc R . . . .
C01Q C 1.2125(4) 0.2054(3) 0.9540(3) 0.0380(11) Uani 1 1 d . . . . .
H01Q H 1.252261 0.173451 0.988177 0.046 Uiso 1 1 calc R . . . .
C01R C 1.1926(4) -0.0085(3) 0.6073(3) 0.0411(11) Uani 1 1 d . . . . .
H01R H 1.259771 -0.004747 0.578233 0.049 Uiso 1 1 calc R . . . .
C01S C 0.8329(4) 0.0370(3) 0.9434(3) 0.0325(10) Uani 1 1 d . . . . .
C01T C 0.4744(4) 0.3607(3) 0.9276(3) 0.0347(10) Uani 1 1 d . . . . .
H01T H 0.447005 0.398564 0.892859 0.042 Uiso 1 1 calc R . . . .
C12 C 0.6104(4) 0.2954(4) 0.4930(3) 0.0358(10) Uani 1 1 d . . . . .
C01V C 0.4951(4) 0.5231(3) 0.7369(3) 0.0366(10) Uani 1 1 d . . . . .
H01V H 0.518544 0.588875 0.746877 0.044 Uiso 1 1 calc R . . . .
C01W C 0.5237(5) 0.0019(4) 0.7511(3) 0.0464(13) Uani 1 1 d . . . . .
H01W H 0.514134 -0.049723 0.778482 0.056 Uiso 1 1 calc R . . . .
C01X C 0.8648(5) 0.0793(3) 1.0205(3) 0.0427(12) Uani 1 1 d . . . . .
H01X H 0.938844 0.112019 1.032481 0.051 Uiso 1 1 calc R . . . .
C01Y C 0.5523(4) 0.2493(4) 1.0288(3) 0.0377(11) Uani 1 1 d . . . . .
H01Y H 0.577511 0.209661 1.062911 0.045 Uiso 1 1 calc R . . . .
C01Z C 0.3640(4) 0.3920(4) 0.6762(3) 0.0385(11) Uani 1 1 d . . . . .
H01Z H 0.297843 0.367742 0.643611 0.046 Uiso 1 1 calc R . . . .
C020 C 0.3990(4) 0.4884(4) 0.6888(3) 0.0407(11) Uani 1 1 d . . . . .
H020 H 0.357419 0.529852 0.664793 0.049 Uiso 1 1 calc R . . . .
C021 C 0.6494(5) -0.0165(4) 0.9860(4) 0.0535(15) Uani 1 1 d . . . . .
H021 H 0.575393 -0.049167 0.974006 0.064 Uiso 1 1 calc R . . . .
C022 C 0.7258(5) -0.0115(4) 0.9267(3) 0.0394(11) Uani 1 1 d . . . . .
H022 H 0.704351 -0.041594 0.874447 0.047 Uiso 1 1 calc R . . . .
C023 C 0.1754(5) 0.3088(3) 0.3017(3) 0.0392(11) Uani 1 1 d . . . . .
C024 C 0.4701(4) 0.3102(4) 1.0532(3) 0.0411(11) Uani 1 1 d . . . . .
H024 H 0.440166 0.312980 1.103951 0.049 Uiso 1 1 calc R . . . .
C025 C 1.0891(4) -0.0430(3) 0.5698(3) 0.0402(11) Uani 1 1 d . . . . .
H025 H 1.084871 -0.062454 0.514363 0.048 Uiso 1 1 calc R . . . .
C026 C 0.5282(4) 0.0613(4) 0.6296(3) 0.0387(11) Uani 1 1 d . . . . .
H026 H 0.520405 0.050598 0.573817 0.046 Uiso 1 1 calc R . . . .
C027 C 0.7875(6) 0.0736(4) 1.0802(3) 0.0563(16) Uani 1 1 d . . . . .
H027 H 0.808828 0.102475 1.132815 0.068 Uiso 1 1 calc R . . . .
C028 C 0.6799(6) 0.0257(4) 1.0622(4) 0.0586(17) Uani 1 1 d . . . . .
H028 H 0.627055 0.021835 1.102441 0.070 Uiso 1 1 calc R . . . .
C13 C 0.4496(5) 0.3589(5) 0.4461(4) 0.0572(15) Uani 1 1 d . . . . .
H13A H 0.430433 0.307047 0.401996 0.086 Uiso 1 1 calc GR . . . .
H13B H 0.428535 0.417711 0.431632 0.086 Uiso 1 1 calc GR . . . .
H13C H 0.407605 0.345802 0.491971 0.086 Uiso 1 1 calc GR . . . .
C15 C 0.7960(7) 0.2358(5) 0.2988(3) 0.0660(17) Uani 1 1 d . . . . .
H15A H 0.754429 0.182516 0.263357 0.099 Uiso 1 1 calc GR . . . .
H15B H 0.876435 0.224857 0.304040 0.099 Uiso 1 1 calc GR . . . .
H15C H 0.790466 0.293737 0.277306 0.099 Uiso 1 1 calc GR . . . .

loop_
_atom_site_aniso_label
_atom_site_aniso_U_11
_atom_site_aniso_U_22
_atom_site_aniso_U_33
_atom_site_aniso_U_23
_atom_site_aniso_U_13
_atom_site_aniso_U_12
Ir1 0.02517(15) 0.02620(16) 0.02129(15) 0.00406(9) 0.00003(9) 0.00126(9)
P2 0.0282(6) 0.0278(6) 0.0222(5) 0.0040(4) -0.0001(4) 0.0018(4)
S003 0.0427(6) 0.0325(6) 0.0305(6) 0.0069(4) 0.0006(5) 0.0039(5)
P1 0.0273(6) 0.0295(6) 0.0257(6) 0.0045(4) 0.0004(4) 0.0012(4)
F005 0.0606(19) 0.0411(16) 0.0389(16) 0.0002(13) -0.0151(14) 0.0026(14)
F006 0.0477(18) 0.085(2) 0.0390(17) -0.0008(16) 0.0072(14) 0.0043(16)
O007 0.0399(18) 0.0330(17) 0.0377(18) 0.0076(14) 0.0066(14) -0.0021(14)
O1 0.050(2) 0.0414(18) 0.0276(18) -0.0088(16) 0.0021(14) -0.0012(15)
O3 0.0389(19) 0.050(2) 0.053(2) 0.0163(17) -0.0087(16) 0.0082(16)
O00A 0.062(2) 0.0340(17) 0.0282(16) 0.0055(13) -0.0034(15) -0.0044(15)
O4 0.063(2) 0.048(2) 0.0382(19) 0.0059(16) 0.0120(17) -0.0048(18)
O5 0.059(2) 0.053(2) 0.0244(16) 0.0012(15) 0.0047(15) -0.0030(17)
O2 0.0371(18) 0.053(2) 0.0438(19) 0.0174(16) -0.0068(15) -0.0045(16)
O00E 0.062(2) 0.056(2) 0.051(2) 0.0084(18) -0.0069(18) 0.0194(19)
F00F 0.153(4) 0.0356(17) 0.0308(16) 0.0052(13) 0.0159(19) -0.0124(19)
N1 0.042(2) 0.031(2) 0.0234(19) 0.0044(15) -0.0029(16) 0.0077(16)
C5 0.023(2) 0.037(2) 0.020(2) 0.0072(17) 0.0015(16) 0.0063(17)
C4 0.031(2) 0.026(2) 0.021(2) -0.0071(17) 0.0023(17) 0.0005(18)
C6 0.025(2) 0.031(2) 0.031(2) 0.0114(18) -0.0001(17) -0.0020(17)
C3 0.026(2) 0.027(2) 0.028(2) 0.0024(17) 0.0022(17) 0.0027(17)
C7 0.023(2) 0.035(2) 0.032(2) 0.0022(18) 0.0013(17) 0.0001(17)
C1 0.026(2) 0.035(2) 0.020(2) 0.0042(17) 0.0007(16) -0.0013(17)
C8 0.036(3) 0.032(2) 0.033(3) 0.001(2) -0.001(2) -0.0021(19)
C00O 0.022(2) 0.035(2) 0.025(2) 0.0042(18) 0.0012(17) -0.0015(17)
C2 0.027(2) 0.027(2) 0.031(2) 0.0082(18) 0.0013(17) 0.0024(16)
C10 0.037(2) 0.030(2) 0.026(2) 0.0088(17) -0.0017(18) 0.0064(18)
C00R 0.027(2) 0.030(2) 0.032(2) 0.0008(19) -0.0002(18) 0.0010(18)
C00S 0.031(2) 0.036(2) 0.027(2) 0.0039(18) -0.0031(18) 0.0023(18)
C00T 0.029(2) 0.035(2) 0.029(2) 0.0051(18) -0.0045(18) -0.0014(18)
C00U 0.032(2) 0.028(2) 0.030(2) 0.0076(18) -0.0038(19) -0.0009(18)
C00V 0.038(3) 0.052(3) 0.020(2) 0.002(2) 0.0031(18) 0.003(2)
C00W 0.038(2) 0.035(2) 0.029(2) 0.0039(18) -0.0018(19) -0.0020(19)
C00X 0.030(2) 0.034(2) 0.029(2) 0.0041(18) 0.0010(18) -0.0001(18)
C00Y 0.027(2) 0.034(2) 0.030(2) 0.0055(18) -0.0014(18) 0.0014(18)
C16 0.037(2) 0.036(2) 0.028(2) 0.0112(18) -0.0024(18) 0.0089(19)
C17 0.038(2) 0.027(2) 0.030(2) 0.0049(18) 0.0010(19) 0.0005(18)
C011 0.043(3) 0.033(2) 0.031(2) 0.0030(19) -0.001(2) 0.0057(19)
C012 0.039(3) 0.028(2) 0.032(2) 0.0080(19) 0.000(2) 0.0066(19)
C013 0.042(3) 0.037(3) 0.030(2) 0.004(2) 0.005(2) 0.006(2)
C014 0.027(2) 0.039(3) 0.028(2) 0.0081(19) 0.0025(18) 0.0033(19)
C015 0.034(2) 0.028(2) 0.022(2) 0.0020(17) 0.0007(17) -0.0002(18)
C016 0.025(2) 0.040(3) 0.031(2) 0.006(2) 0.0014(18) 0.0007(19)
C14 0.041(3) 0.034(2) 0.030(2) 0.0097(19) 0.002(2) 0.006(2)
C018 0.029(2) 0.040(2) 0.029(2) 0.0039(19) 0.0019(17) 0.0039(18)
C019 0.041(3) 0.044(3) 0.043(3) 0.007(2) 0.001(2) 0.003(2)
C01A 0.031(2) 0.039(3) 0.033(2) 0.006(2) 0.0034(19) 0.0046(19)
C01B 0.035(2) 0.044(3) 0.029(2) 0.010(2) -0.0008(19) 0.000(2)
C11 0.031(2) 0.037(2) 0.023(2) 0.0094(18) -0.0031(18) 0.0034(19)
C01D 0.033(2) 0.046(3) 0.030(2) 0.011(2) -0.0024(19) -0.003(2)
C01E 0.029(2) 0.038(3) 0.043(3) 0.002(2) -0.006(2) -0.0017(19)
C01F 0.037(3) 0.038(3) 0.034(3) 0.006(2) 0.003(2) 0.000(2)
C9 0.035(2) 0.032(2) 0.024(2) 0.0045(17) 0.0002(18) 0.0040(18)
C01H 0.029(2) 0.034(2) 0.026(2) 0.0031(18) 0.0046(18) 0.0004(18)
C01I 0.029(2) 0.035(2) 0.033(2) 0.0025(19) 0.0030(19) -0.0015(18)
C01J 0.040(3) 0.032(2) 0.032(2) 0.0030(19) -0.007(2) -0.002(2)
C01K 0.036(2) 0.034(2) 0.040(3) 0.002(2) -0.007(2) 0.0020(19)
C01L 0.035(2) 0.038(2) 0.029(2) -0.0009(19) -0.0005(18) 0.0014(19)
C01M 0.032(2) 0.050(3) 0.040(3) -0.004(2) 0.003(2) -0.003(2)
C01N 0.043(3) 0.038(2) 0.030(2) 0.0043(19) -0.001(2) 0.005(2)
C01O 0.043(3) 0.036(3) 0.046(3) -0.004(2) 0.003(2) -0.007(2)
C01P 0.035(2) 0.034(2) 0.035(2) 0.0030(19) -0.0039(19) 0.0003(19)
C01Q 0.038(3) 0.039(3) 0.037(3) 0.014(2) -0.010(2) -0.002(2)
C01R 0.043(3) 0.041(3) 0.040(3) 0.006(2) 0.008(2) 0.008(2)
C01S 0.040(3) 0.031(2) 0.030(2) 0.0123(19) 0.002(2) 0.009(2)
C01T 0.029(2) 0.037(2) 0.036(2) 0.0019(19) 0.0003(19) -0.0003(19)
C12 0.036(3) 0.047(3) 0.024(2) 0.006(2) -0.0010(19) 0.006(2)
C01V 0.035(2) 0.037(2) 0.041(3) 0.012(2) 0.006(2) 0.009(2)
C01W 0.047(3) 0.040(3) 0.049(3) 0.006(2) 0.000(2) -0.006(2)
C01X 0.063(3) 0.038(3) 0.030(3) 0.011(2) 0.004(2) 0.012(2)
C01Y 0.036(3) 0.045(3) 0.030(2) 0.006(2) -0.004(2) -0.005(2)
C01Z 0.027(2) 0.054(3) 0.036(3) 0.012(2) -0.0009(19) 0.006(2)
C020 0.037(3) 0.048(3) 0.041(3) 0.013(2) 0.001(2) 0.012(2)
C021 0.053(3) 0.043(3) 0.073(4) 0.025(3) 0.026(3) 0.015(2)
C022 0.042(3) 0.037(3) 0.042(3) 0.013(2) 0.006(2) 0.009(2)
C023 0.052(3) 0.036(3) 0.028(2) 0.004(2) -0.001(2) -0.004(2)
C024 0.039(3) 0.049(3) 0.031(2) -0.001(2) 0.003(2) -0.007(2)
C025 0.052(3) 0.041(3) 0.030(2) 0.005(2) 0.007(2) 0.014(2)
C026 0.028(2) 0.053(3) 0.031(2) 0.002(2) -0.0049(19) -0.003(2)
C027 0.091(5) 0.050(3) 0.036(3) 0.016(2) 0.019(3) 0.028(3)
C028 0.078(4) 0.051(3) 0.061(4) 0.030(3) 0.038(3) 0.032(3)
C13 0.037(3) 0.073(4) 0.065(4) 0.023(3) -0.009(3) 0.010(3)
C15 0.096(5) 0.068(4) 0.028(3) -0.003(3) 0.011(3) -0.001(3)

loop_
_atom_type_symbol
_atom_type_description
_atom_type_scat_dispersion_real
_atom_type_scat_dispersion_imag
_atom_type_scat_source
C C 0.0181 0.0091 'International Tables Vol C Tables 4.2.6.8 and 6.1.1.4'
H H 0.0000 0.0000 'International Tables Vol C Tables 4.2.6.8 and 6.1.1.4'
F F 0.0727 0.0534 'International Tables Vol C Tables 4.2.6.8 and 6.1.1.4'
Ir Ir -4.7710 6.5667 'International Tables Vol C Tables 4.2.6.8 and 6.1.1.4'
N N 0.0311 0.0180 'International Tables Vol C Tables 4.2.6.8 and 6.1.1.4'
O O 0.0492 0.0322 'International Tables Vol C Tables 4.2.6.8 and 6.1.1.4'
P P 0.2955 0.4335 'International Tables Vol C Tables 4.2.6.8 and 6.1.1.4'
S S 0.3331 0.5567 'International Tables Vol C Tables 4.2.6.8 and 6.1.1.4'

loop_
_geom_angle_atom_site_label_1
_geom_angle_atom_site_label_2
_geom_angle_atom_site_label_3
_geom_angle
_geom_angle_site_symmetry_1
_geom_angle_site_symmetry_3
_geom_angle_publ_flag
P2 Ir1 P1 175.20(3) . . ?
C4 Ir1 P2 87.32(13) . . ?
C4 Ir1 P1 87.91(13) . . ?
C7 Ir1 P2 87.43(12) . . ?
C7 Ir1 P1 92.27(12) . . ?
C7 Ir1 C4 79.97(19) . . ?
C1 Ir1 P2 88.83(12) . . ?
C1 Ir1 P1 89.65(12) . . ?
C1 Ir1 C4 77.98(18) . . ?
C1 Ir1 C7 157.78(19) . . ?
C8 Ir1 P2 94.14(15) . . ?
C8 Ir1 P1 90.63(15) . . ?
C8 Ir1 C4 178.48(15) . . ?
C8 Ir1 C7 100.5(2) . . ?
C8 Ir1 C1 101.61(19) . . ?
C00O P2 Ir1 113.20(14) . . ?
C00O P2 C00U 108.4(2) . . ?
C00O P2 C015 102.5(2) . . ?
C00U P2 Ir1 113.31(15) . . ?
C00U P2 C015 101.1(2) . . ?
C015 P2 Ir1 117.04(15) . . ?
O007 S003 O00A 114.6(2) . . ?
O007 S003 O00E 114.9(2) . . ?
O007 S003 C023 103.2(2) . . ?
O00A S003 C023 103.1(2) . . ?
O00E S003 O00A 115.5(2) . . ?
O00E S003 C023 103.0(2) . . ?
C00R P1 Ir1 113.51(15) . . ?
C014 P1 Ir1 114.49(15) . . ?
C014 P1 C00R 105.2(2) . . ?
C014 P1 C01H 103.6(2) . . ?
C01H P1 Ir1 112.65(15) . . ?
C01H P1 C00R 106.4(2) . . ?
C12 O3 C13 115.6(4) . . ?
C14 O5 C15 115.5(4) . . ?
C2 N1 C16 120.3(4) . . ?
C2 N1 C17 119.7(4) . . ?
C17 N1 C16 117.8(4) . . ?
C4 C5 C6 116.8(4) . . ?
C4 C5 C9 131.9(4) . . ?
C6 C5 C9 111.2(4) . . ?
C5 C4 Ir1 112.5(3) . . ?
C3 C4 Ir1 115.9(3) . . ?
C3 C4 C5 131.6(4) . . ?
C5 C6 C10 110.3(4) . . ?
C7 C6 C5 117.5(4) . . ?
C7 C6 C10 132.2(4) . . ?
C4 C3 C2 115.6(4) . . ?
C6 C7 Ir1 113.1(3) . . ?
C2 C1 Ir1 116.0(3) . . ?
O1 C8 Ir1 179.8(5) . . ?
C00T C00O P2 122.3(3) . . ?
C00Y C00O P2 118.9(3) . . ?
C00Y C00O C00T 118.7(4) . . ?
N1 C2 C3 122.4(4) . . ?
N1 C2 C1 123.2(4) . . ?
C1 C2 C3 114.3(4) . . ?
C6 C10 C11 103.9(3) . . ?
C016 C00R P1 118.5(4) . . ?
C01F C00R P1 122.7(4) . . ?
C01F C00R C016 118.5(4) . . ?
C01K C00S C00U 120.0(4) . . ?
C01L C00T C00O 120.8(4) . . ?
C00S C00U P2 125.1(4) . . ?
C00S C00U C00W 118.7(4) . . ?
C00W C00U P2 116.0(4) . . ?
C01B C00V C01L 120.4(4) . . ?
C01D C00W C00U 120.8(5) . . ?
C015 C00X C013 119.9(4) . . ?
C00O C00Y C01B 120.6(4) . . ?
N1 C16 C01S 114.4(4) . . ?
N1 C17 C012 114.6(4) . . ?
C012 C011 C025 120.4(5) . . ?
C011 C012 C17 119.9(4) . . ?
C01N C012 C17 121.0(4) . . ?
C01N C012 C011 119.1(5) . . ?
C01J C013 C00X 120.4(5) . . ?
C018 C014 P1 118.3(3) . . ?
C01A C014 P1 123.0(4) . . ?
C01A C014 C018 118.7(4) . . ?
C00X C015 P2 123.1(3) . . ?
C00X C015 C01P 119.8(4) . . ?
C01P C015 P2 117.1(3) . . ?
C026 C016 C00R 121.1(5) . . ?
O4 C14 O5 124.3(4) . . ?
O4 C14 C11 125.6(4) . . ?
O5 C14 C11 110.1(4) . . ?
C01V C018 C014 120.7(4) . . ?
C01R C019 C01N 120.0(5) . . ?
C01Z C01A C014 120.4(5) . . ?
C00V C01B C00Y 119.6(5) . . ?
C10 C11 C9 104.9(3) . . ?
C14 C11 C10 112.7(4) . . ?
C14 C11 C9 109.8(4) . . ?
C14 C11 C12 108.2(4) . . ?
C12 C11 C10 110.9(4) . . ?
C12 C11 C9 110.3(4) . . ?
C00W C01D C01Q 120.3(4) . . ?
C01J C01E C01P 119.6(4) . . ?
C00R C01F C01W 120.5(5) . . ?
C5 C9 C11 103.3(3) . . ?
C01I C01H P1 121.0(4) . . ?
C01I C01H C01T 118.2(4) . . ?
C01T C01H P1 120.8(4) . . ?
C01Y C01I C01H 121.0(5) . . ?
C013 C01J C01E 120.2(4) . . ?
C00S C01K C01Q 120.9(5) . . ?
C00T C01L C00V 119.9(4) . . ?
C01T C01M C024 120.3(5) . . ?
C012 C01N C019 120.3(5) . . ?
C026 C01O C01W 120.4(5) . . ?
C01E C01P C015 120.1(4) . . ?
C01K C01Q C01D 119.1(4) . . ?
C025 C01R C019 119.4(5) . . ?
C01X C01S C16 118.5(4) . . ?
C022 C01S C16 121.7(4) . . ?
C022 C01S C01X 119.7(5) . . ?
C01M C01T C01H 121.0(5) . . ?
O3 C12 C11 109.3(4) . . ?
O2 C12 O3 124.3(4) . . ?
O2 C12 C11 126.3(4) . . ?
C018 C01V C020 120.4(5) . . ?
C01O C01W C01F 119.8(5) . . ?
C01S C01X C027 119.9(5) . . ?
C01I C01Y C024 120.3(5) . . ?
C01A C01Z C020 120.5(5) . . ?
C01V C020 C01Z 119.2(5) . . ?
C028 C021 C022 120.5(6) . . ?
C01S C022 C021 120.1(5) . . ?
F005 C023 S003 111.7(4) . . ?
F005 C023 F006 106.0(4) . . ?
F006 C023 S003 111.0(3) . . ?
F00F C023 S003 111.9(4) . . ?
F00F C023 F005 107.3(4) . . ?
F00F C023 F006 108.7(4) . . ?
C01M C024 C01Y 119.1(5) . . ?
C01R C025 C011 120.8(5) . . ?
C01O C026 C016 119.7(5) . . ?
C028 C027 C01X 119.6(6) . . ?
C021 C028 C027 120.1(5) . . ?

loop_
_geom_bond_atom_site_label_1
_geom_bond_atom_site_label_2
_geom_bond_distance
_geom_bond_site_symmetry_2
_geom_bond_publ_flag
Ir1 P2 2.3619(11) . ?
Ir1 P1 2.3772(11) . ?
Ir1 C4 2.075(4) . ?
Ir1 C7 2.065(5) . ?
Ir1 C1 2.048(4) . ?
Ir1 C8 1.975(5) . ?
P2 C00O 1.821(4) . ?
P2 C00U 1.827(5) . ?
P2 C015 1.832(4) . ?
S003 O007 1.434(4) . ?
S003 O00A 1.439(4) . ?
S003 O00E 1.435(4) . ?
S003 C023 1.830(5) . ?
P1 C00R 1.834(5) . ?
P1 C014 1.824(5) . ?
P1 C01H 1.825(5) . ?
F005 C023 1.325(6) . ?
F006 C023 1.347(7) . ?
O1 C8 1.097(6) . ?
O3 C12 1.338(6) . ?
O3 C13 1.456(7) . ?
O4 C14 1.192(6) . ?
O5 C14 1.331(6) . ?
O5 C15 1.446(7) . ?
O2 C12 1.199(6) . ?
F00F C023 1.320(6) . ?
N1 C2 1.374(6) . ?
N1 C16 1.467(6) . ?
N1 C17 1.463(6) . ?
C5 C4 1.392(7) . ?
C5 C6 1.398(6) . ?
C5 C9 1.509(6) . ?
C4 C3 1.375(7) . ?
C6 C7 1.377(7) . ?
C6 C10 1.509(6) . ?
C3 C2 1.415(6) . ?
C1 C2 1.411(6) . ?
C00O C00T 1.395(7) . ?
C00O C00Y 1.394(7) . ?
C10 C11 1.553(6) . ?
C00R C016 1.400(7) . ?
C00R C01F 1.389(7) . ?
C00S C00U 1.392(7) . ?
C00S C01K 1.386(7) . ?
C00T C01L 1.379(7) . ?
C00U C00W 1.399(7) . ?
C00V C01B 1.378(8) . ?
C00V C01L 1.390(7) . ?
C00W C01D 1.379(7) . ?
C00X C013 1.389(7) . ?
C00X C015 1.377(7) . ?
C00Y C01B 1.395(7) . ?
C16 C01S 1.519(7) . ?
C17 C012 1.531(7) . ?
C011 C012 1.389(7) . ?
C011 C025 1.389(7) . ?
C012 C01N 1.385(7) . ?
C013 C01J 1.380(7) . ?
C014 C018 1.404(7) . ?
C014 C01A 1.391(7) . ?
C015 C01P 1.395(7) . ?
C016 C026 1.388(7) . ?
C14 C11 1.523(7) . ?
C018 C01V 1.378(7) . ?
C019 C01N 1.401(7) . ?
C019 C01R 1.390(8) . ?
C01A C01Z 1.384(7) . ?
C11 C9 1.558(6) . ?
C11 C12 1.529(7) . ?
C01D C01Q 1.387(8) . ?
C01E C01J 1.380(7) . ?
C01E C01P 1.390(7) . ?
C01F C01W 1.400(8) . ?
C01H C01I 1.390(7) . ?
C01H C01T 1.403(7) . ?
C01I C01Y 1.383(7) . ?
C01K C01Q 1.387(7) . ?
C01M C01T 1.382(7) . ?
C01M C024 1.389(8) . ?
C01O C01W 1.384(8) . ?
C01O C026 1.381(8) . ?
C01R C025 1.373(8) . ?
C01S C01X 1.394(7) . ?
C01S C022 1.380(8) . ?
C01V C020 1.386(7) . ?
C01X C027 1.401(8) . ?
C01Y C024 1.397(8) . ?
C01Z C020 1.395(8) . ?
C021 C022 1.388(8) . ?
C021 C028 1.376(10) . ?
C027 C028 1.385(10) . ?

loop_
_smtbx_masks_void_nr
_smtbx_masks_void_average_x
_smtbx_masks_void_average_y
_smtbx_masks_void_average_z
_smtbx_masks_void_volume
_smtbx_masks_void_count_electrons
_smtbx_masks_void_content
1 0.313 0.123 0.478 44.1 0.0 ?
2 0.435 0.757 0.756 25.1 1.0 ?
3 0.565 0.243 0.244 25.1 2.1 ?
4 0.687 0.877 0.522 44.1 0.0 ?
